data_7200731
loop_
_publ_author_name
'Abuhmaiera, Ramadan'
'Lan, Yanhua'
'Ako, Ayuk M.'
'Kostakis, George E.'
'Mavrandonakis, Andreas'
'Klopper, Wim'
'Cl\'erac, Rodolphe'
'Anson, Christopher E.'
'Powell, Annie K.'

_publ_section_title
;
 One-dimensional Cu(II) coordination polymers: tuning the structure by
 modulating the &#x201C;carboxylate arm&#x201D; lengths of
 polycarboxylate ligands
;
_journal_issue 6
_journal_name_full CrystEngComm
_journal_page_first 1089
_journal_paper_doi 10.1039/b820834d
_journal_volume 11
_journal_year 2009
_chemical_absolute_configuration ad
_chemical_formula_sum 'C24 H42 Cu3 N2 O23'
_chemical_formula_weight 917.22
_chemical_name_systematic
;
?
;
_space_group_IT_number 18
_symmetry_cell_setting orthorhombic
_symmetry_space_group_name_Hall 'P 2 2ab'
_symmetry_space_group_name_H-M 'P 21 21 2'
_atom_sites_solution_hydrogens geom
_atom_sites_solution_primary direct
_atom_sites_solution_secondary difmap
_audit_creation_method SHELXL-97
_cell_angle_alpha 90.00
_cell_angle_beta 90.00
_cell_angle_gamma 90.00
_cell_formula_units_Z 2
_cell_length_a 22.6828(10)
_cell_length_b 7.4054(6)
_cell_length_c 10.1719(8)
_cell_measurement_temperature 123(2)
_cell_volume 1708.6(2)
_computing_cell_refinement 'CRYSALIS 1.168 (Stoe & Cie GmbH, 2001)'
_computing_data_collection 'CRYSALIS 1.168 (Stoe & Cie GmbH, 2001)'
_computing_data_reduction 'CRYSALIS 1.168 (Stoe & Cie GmbH, 2001)'
_computing_molecular_graphics 'SHELXTL 6.14 (BrukerAXS Inc., 2003)'
_computing_publication_material 'SHELXTL 6.14 (BrukerAXS Inc., 2003)'
_computing_structure_refinement 'SHELXTL 6.14 (BrukerAXS Inc., 2003)'
_computing_structure_solution 'SHELXTL 6.14 (BrukerAXS Inc., 2003)'
_diffrn_ambient_temperature 123(2)
_diffrn_measured_fraction_theta_full 0.987
_diffrn_measured_fraction_theta_max 0.955
_diffrn_measurement_device_type 'Stoe Sapphire'
_diffrn_measurement_method 'CCD area detector'
_diffrn_radiation_monochromator graphite
_diffrn_radiation_source 'fine-focus sealed tube'
_diffrn_radiation_type MoK\a
_diffrn_radiation_wavelength 0.71073
_diffrn_reflns_av_R_equivalents 0.0451
_diffrn_reflns_av_sigmaI/netI 0.0412
_diffrn_reflns_limit_h_max 19
_diffrn_reflns_limit_h_min -29
_diffrn_reflns_limit_k_max 9
_diffrn_reflns_limit_k_min -9
_diffrn_reflns_limit_l_max 12
_diffrn_reflns_limit_l_min -12
_diffrn_reflns_number 8971
_diffrn_reflns_theta_full 25.00
_diffrn_reflns_theta_max 27.35
_diffrn_reflns_theta_min 4.53
_exptl_absorpt_coefficient_mu 1.946
_exptl_absorpt_correction_T_max 0.863
_exptl_absorpt_correction_T_min 0.721
_exptl_absorpt_correction_type multi-scan
_exptl_absorpt_process_details
;
XPREP in SHELXTL 6.14 (BrukerAXS Inc., 2003)
;
_exptl_crystal_colour 'pale blue'
_exptl_crystal_density_diffrn 1.783
_exptl_crystal_density_method 'not measured'
_exptl_crystal_description block
_exptl_crystal_F_000 942
_exptl_crystal_size_max 0.19
_exptl_crystal_size_mid 0.11
_exptl_crystal_size_min 0.09
_refine_diff_density_max 0.742
_refine_diff_density_min -1.382
_refine_diff_density_rms 0.116
_refine_ls_abs_structure_details 'Flack H D (1983), Acta Cryst. A39, 876-881, 1435 Friedel pairs''
_refine_ls_abs_structure_Flack -0.024(11)
_refine_ls_extinction_method none
_refine_ls_goodness_of_fit_ref 1.009
_refine_ls_hydrogen_treatment mixed
_refine_ls_matrix_type full
_refine_ls_number_parameters 270
_refine_ls_number_reflns 3673
_refine_ls_number_restraints 13
_refine_ls_restrained_S_all 1.016
_refine_ls_R_factor_all 0.0339
_refine_ls_R_factor_gt 0.0315
_refine_ls_shift/su_max 0.003
_refine_ls_shift/su_mean 0.000
_refine_ls_structure_factor_coef Fsqd
_refine_ls_weighting_details 'calc w=1/[\s^2^(Fo^2^)+(0.0548P)^2^+0.0000P] where P=(Fo^2^+2Fc^2^)/3'
_refine_ls_weighting_scheme calc
_refine_ls_wR_factor_gt 0.0763
_refine_ls_wR_factor_ref 0.0778
_reflns_number_gt 3481
_reflns_number_total 3673
_reflns_threshold_expression >2sigma(I)
_cod_data_source_file b820834d.txt
_cod_data_source_block ram65z
_cod_database_code 7200731

loop_
_symmetry_equiv_pos_as_xyz
'x, y, z'
'-x, -y, z'
'-x+1/2, y+1/2, -z'
'x+1/2, -y+1/2, -z'

loop_
_atom_site_label
_atom_site_type_symbol
_atom_site_fract_x
_atom_site_fract_y
_atom_site_fract_z
_atom_site_U_iso_or_equiv
_atom_site_adp_type
_atom_site_occupancy
_atom_site_symmetry_multiplicity
_atom_site_calc_flag
_atom_site_refinement_flags
_atom_site_disorder_assembly
_atom_site_disorder_group
Cu1 Cu 0.034124(12) 0.20640(4) 0.74807(3) 0.01078(9) Uani 1 1 d . . .
Cu2 Cu 0.0000 0.0000 0.33576(4) 0.01363(11) Uani 1 2 d S . .
N1 N 0.12265(9) 0.2596(3) 0.7521(2) 0.0115(4) Uani 1 1 d . . .
C1 C 0.15251(11) 0.0866(4) 0.7922(3) 0.0151(5) Uani 1 1 d . . .
H1A H 0.1353 0.0457 0.8765 0.018 Uiso 1 1 calc R . .
H1B H 0.1948 0.1120 0.8079 0.018 Uiso 1 1 calc R . .
C2 C 0.14778(11) -0.0659(4) 0.6936(3) 0.0150(5) Uani 1 1 d . . .
H2A H 0.1782 -0.1570 0.7157 0.018 Uiso 1 1 calc R . .
H2B H 0.1577 -0.0170 0.6058 0.018 Uiso 1 1 calc R . .
C3 C 0.08864(11) -0.1629(3) 0.6828(3) 0.0133(5) Uani 1 1 d . . .
O1 O 0.04855(7) -0.1193(2) 0.76379(18) 0.0131(4) Uani 1 1 d . . .
O2 O 0.08456(8) -0.2833(3) 0.59778(18) 0.0167(4) Uani 1 1 d . . .
C4 C 0.12732(12) 0.3896(4) 0.8633(3) 0.0160(5) Uani 1 1 d . . .
H4A H 0.1220 0.5140 0.8297 0.019 Uiso 1 1 calc R . .
H4B H 0.1672 0.3812 0.9025 0.019 Uiso 1 1 calc R . .
C5 C 0.08133(12) 0.3523(4) 0.9690(3) 0.0143(5) Uani 1 1 d . . .
O3 O 0.03689(8) 0.2579(3) 0.93614(17) 0.0161(4) Uani 1 1 d . . .
O4 O 0.08993(9) 0.4209(3) 1.07803(19) 0.0219(4) Uani 1 1 d . . .
C6 C 0.15079(11) 0.3381(3) 0.6351(2) 0.0123(5) Uani 1 1 d . . .
C7 C 0.20290(11) 0.4358(4) 0.6515(3) 0.0156(5) Uani 1 1 d . . .
H7A H 0.2208 0.4411 0.7358 0.019 Uiso 1 1 calc R . .
C8 C 0.22897(12) 0.5252(4) 0.5470(3) 0.0196(6) Uani 1 1 d . . .
H8A H 0.2641 0.5923 0.5604 0.023 Uiso 1 1 calc R . .
C9 C 0.20397(12) 0.5169(4) 0.4233(3) 0.0195(5) Uani 1 1 d . . .
H9 H 0.2205 0.5831 0.3523 0.023 Uiso 1 1 calc R . .
C10 C 0.15453(12) 0.4109(4) 0.4043(3) 0.0152(5) Uani 1 1 d . . .
H10 H 0.1385 0.3997 0.3184 0.018 Uiso 1 1 calc R . .
C11 C 0.12755(11) 0.3201(3) 0.5083(3) 0.0121(5) Uani 1 1 d . . .
C12 C 0.07515(11) 0.2056(3) 0.4760(2) 0.0115(5) Uani 1 1 d . . .
O5 O 0.03858(8) 0.1547(2) 0.56137(17) 0.0122(4) Uani 1 1 d . . .
O6 O 0.06931(8) 0.1578(3) 0.35717(18) 0.0158(4) Uani 1 1 d . . .
O7 O 0.0000 0.5000 0.6919(3) 0.0173(5) Uani 1 2 d SD . .
H7 H 0.0215(14) 0.554(5) 0.641(3) 0.026 Uiso 1 1 d D . .
O8 O 0.0000 0.0000 0.1235(3) 0.0367(9) Uani 1 2 d SD . .
H8 H 0.013(2) 0.068(5) 0.078(4) 0.055 Uiso 1 1 d D . .
O9 O 0.05462(9) -0.2087(3) 0.3423(2) 0.0194(4) Uani 1 1 d D . .
H91 H 0.0669(17) -0.229(5) 0.414(3) 0.029 Uiso 1 1 d D . .
H92 H 0.0439(17) -0.284(5) 0.308(4) 0.029 Uiso 1 1 d D . .
O11 O 0.0000 -0.5000 0.2406(3) 0.0165(5) Uani 1 2 d SD . .
H11 H -0.0233(11) -0.449(4) 0.194(3) 0.025 Uiso 1 1 d D . .
O12 O 0.25446(11) -0.2314(4) 0.8967(3) 0.0347(6) Uani 1 1 d D . .
H121 H 0.2810(17) -0.290(6) 0.864(4) 0.052 Uiso 1 1 d D . .
H122 H 0.273(2) -0.129(5) 0.898(5) 0.052 Uiso 1 1 d D . .
O13 O 0.16386(13) 0.0199(4) 0.1831(4) 0.0551(8) Uani 1 1 d D . .
H131 H 0.1314(18) 0.045(8) 0.221(5) 0.083 Uiso 1 1 d D . .
H132 H 0.164(2) -0.094(4) 0.154(6) 0.083 Uiso 1 1 d D . .
O14 O 0.19231(11) 0.6412(4) 1.1120(2) 0.0328(5) Uani 1 1 d D . .
H141 H 0.2106(19) 0.672(7) 1.050(4) 0.049 Uiso 1 1 d D . .
H142 H 0.1596(16) 0.599(6) 1.094(4) 0.049 Uiso 1 1 d D . .

loop_
_atom_site_aniso_label
_atom_site_aniso_U_11
_atom_site_aniso_U_22
_atom_site_aniso_U_33
_atom_site_aniso_U_23
_atom_site_aniso_U_13
_atom_site_aniso_U_12
Cu1 0.00981(15) 0.01111(15) 0.01142(15) -0.00056(13) 0.00038(13) -0.00146(10)
Cu2 0.0141(2) 0.0124(2) 0.0144(2) 0.000 0.000 -0.00364(18)
N1 0.0107(9) 0.0108(9) 0.0131(9) -0.0004(9) 0.0009(9) -0.0006(7)
C1 0.0113(11) 0.0125(12) 0.0216(13) 0.0023(10) -0.0022(10) 0.0017(10)
C2 0.0094(11) 0.0116(12) 0.0239(13) -0.0001(10) 0.0011(10) 0.0025(9)
C3 0.0116(11) 0.0108(12) 0.0176(13) 0.0036(10) -0.0019(10) 0.0011(9)
O1 0.0114(8) 0.0129(8) 0.0152(9) -0.0003(8) 0.0015(7) -0.0023(6)
O2 0.0169(9) 0.0119(9) 0.0215(9) -0.0057(8) 0.0005(7) 0.0005(8)
C4 0.0185(12) 0.0150(13) 0.0146(13) -0.0026(10) -0.0005(10) -0.0047(11)
C5 0.0161(13) 0.0134(12) 0.0134(12) -0.0006(10) 0.0010(10) -0.0001(10)
O3 0.0148(9) 0.0215(10) 0.0120(8) 0.0002(8) 0.0008(7) -0.0037(8)
O4 0.0215(10) 0.0281(11) 0.0161(9) -0.0064(9) 0.0017(8) -0.0045(9)
C6 0.0136(12) 0.0078(11) 0.0155(13) -0.0034(9) 0.0021(10) -0.0007(9)
C7 0.0145(12) 0.0168(12) 0.0154(12) -0.0032(11) -0.0001(10) -0.0037(10)
C8 0.0143(12) 0.0203(15) 0.0241(13) -0.0019(12) 0.0037(10) -0.0072(11)
C9 0.0197(13) 0.0198(14) 0.0189(12) 0.0018(12) 0.0059(10) -0.0030(12)
C10 0.0160(12) 0.0159(13) 0.0137(12) -0.0017(10) 0.0014(10) -0.0012(10)
C11 0.0107(11) 0.0087(11) 0.0170(12) -0.0024(10) 0.0011(10) 0.0010(9)
C12 0.0131(11) 0.0059(11) 0.0155(11) -0.0004(10) 0.0001(10) 0.0026(10)
O5 0.0129(9) 0.0115(8) 0.0121(8) -0.0019(7) -0.0001(7) -0.0039(7)
O6 0.0164(9) 0.0178(9) 0.0132(9) -0.0022(7) 0.0008(7) -0.0059(8)
O7 0.0207(14) 0.0088(12) 0.0223(13) 0.000 0.000 -0.0038(11)
O8 0.067(3) 0.0260(17) 0.0168(15) 0.000 0.000 -0.0242(19)
O9 0.0211(10) 0.0171(10) 0.0200(10) -0.0035(9) 0.0005(8) -0.0009(8)
O11 0.0211(12) 0.0128(11) 0.0156(12) 0.000 0.000 0.0030(11)
O12 0.0309(13) 0.0334(14) 0.0397(13) 0.0026(12) 0.0071(11) 0.0023(11)
O13 0.0402(15) 0.0353(15) 0.090(2) -0.0106(16) 0.0325(15) -0.0044(13)
O14 0.0327(13) 0.0397(14) 0.0261(12) 0.0007(11) 0.0000(10) -0.0140(11)

loop_
_atom_type_symbol
_atom_type_description
_atom_type_scat_dispersion_real
_atom_type_scat_dispersion_imag
_atom_type_scat_source
C C 0.0033 0.0016 'International Tables Vol C Tables 4.2.6.8 and 6.1.1.4'
H H 0.0000 0.0000 'International Tables Vol C Tables 4.2.6.8 and 6.1.1.4'
N N 0.0061 0.0033 'International Tables Vol C Tables 4.2.6.8 and 6.1.1.4'
O O 0.0106 0.0060 'International Tables Vol C Tables 4.2.6.8 and 6.1.1.4'
Cu Cu 0.3201 1.2651 'International Tables Vol C Tables 4.2.6.8 and 6.1.1.4'

loop_
_geom_angle_atom_site_label_1
_geom_angle_atom_site_label_2
_geom_angle_atom_site_label_3
_geom_angle
_geom_angle_site_symmetry_1
_geom_angle_site_symmetry_3
_geom_angle_publ_flag
O5 Cu1 O3 175.17(8) . . ?
O5 Cu1 O1 93.66(8) . 2 ?
O3 Cu1 O1 90.85(8) . 2 ?
O5 Cu1 N1 90.36(8) . . ?
O3 Cu1 N1 84.92(9) . . ?
O1 Cu1 N1 170.25(8) 2 . ?
O5 Cu1 O7 87.83(9) . . ?
O3 Cu1 O7 93.86(9) . . ?
O1 Cu1 O7 90.52(5) 2 . ?
N1 Cu1 O7 98.51(6) . . ?
O5 Cu1 O1 82.07(7) . . ?
O3 Cu1 O1 97.16(7) . . ?
O1 Cu1 O1 78.49(7) 2 . ?
N1 Cu1 O1 93.30(7) . . ?
O7 Cu1 O1 164.50(6) . . ?
O6 Cu2 O6 167.31(11) . 2 ?
O6 Cu2 O9 87.71(8) . . ?
O6 Cu2 O9 91.86(8) 2 . ?
O6 Cu2 O9 91.86(8) . 2 ?
O6 Cu2 O9 87.71(8) 2 2 ?
O9 Cu2 O9 176.15(13) . 2 ?
O6 Cu2 O8 96.34(5) . . ?
O6 Cu2 O8 96.35(5) 2 . ?
O9 Cu2 O8 91.92(6) . . ?
O9 Cu2 O8 91.92(6) 2 . ?
C6 N1 C4 109.19(18) . . ?
C6 N1 C1 111.12(19) . . ?
C4 N1 C1 108.2(2) . . ?
C6 N1 Cu1 119.09(16) . . ?
C4 N1 Cu1 102.08(15) . . ?
C1 N1 Cu1 106.43(15) . . ?
N1 C1 C2 115.0(2) . . ?
N1 C1 H1A 108.5 . . ?
C2 C1 H1A 108.5 . . ?
N1 C1 H1B 108.5 . . ?
C2 C1 H1B 108.5 . . ?
H1A C1 H1B 107.5 . . ?
C1 C2 C3 117.5(2) . . ?
C1 C2 H2A 107.9 . . ?
C3 C2 H2A 107.9 . . ?
C1 C2 H2B 107.9 . . ?
C3 C2 H2B 107.9 . . ?
H2A C2 H2B 107.2 . . ?
O2 C3 O1 125.4(2) . . ?
O2 C3 C2 116.9(2) . . ?
O1 C3 C2 117.6(2) . . ?
C3 O1 Cu1 122.75(17) . 2 ?
C3 O1 Cu1 107.78(15) . . ?
Cu1 O1 Cu1 100.89(7) 2 . ?
N1 C4 C5 111.7(2) . . ?
N1 C4 H4A 109.3 . . ?
C5 C4 H4A 109.3 . . ?
N1 C4 H4B 109.3 . . ?
C5 C4 H4B 109.3 . . ?
H4A C4 H4B 107.9 . . ?
O4 C5 O3 126.0(2) . . ?
O4 C5 C4 116.8(2) . . ?
O3 C5 C4 117.2(2) . . ?
C5 O3 Cu1 112.99(17) . . ?
C7 C6 C11 118.5(2) . . ?
C7 C6 N1 118.4(2) . . ?
C11 C6 N1 123.0(2) . . ?
C8 C7 C6 121.2(2) . . ?
C8 C7 H7A 119.4 . . ?
C6 C7 H7A 119.4 . . ?
C9 C8 C7 120.2(3) . . ?
C9 C8 H8A 119.9 . . ?
C7 C8 H8A 119.9 . . ?
C8 C9 C10 119.0(3) . . ?
C8 C9 H9 120.5 . . ?
C10 C9 H9 120.5 . . ?
C9 C10 C11 121.6(2) . . ?
C9 C10 H10 119.2 . . ?
C11 C10 H10 119.2 . . ?
C10 C11 C6 119.2(2) . . ?
C10 C11 C12 117.1(2) . . ?
C6 C11 C12 123.7(2) . . ?
O5 C12 O6 120.4(2) . . ?
O5 C12 C11 122.8(2) . . ?
O6 C12 C11 116.8(2) . . ?
C12 O5 Cu1 130.59(17) . . ?
C12 O6 Cu2 110.77(16) . . ?
H7 O7 Cu1 114(3) 2_565 2_565 ?
H7 O7 Cu1 84(3) 2_565 . ?
Cu1 O7 Cu1 152.18(13) 2_565 . ?
H7 O7 H7 101(5) 2_565 . ?
Cu1 O7 H7 84(3) 2_565 . ?
Cu1 O7 H7 114(3) . . ?
H8 O8 Cu2 128(3) 2 . ?
H8 O8 H8 104(7) 2 . ?
Cu2 O8 H8 128(3) . . ?
Cu2 O9 H91 114(3) . . ?
Cu2 O9 H92 113(3) . . ?
H91 O9 H92 115(5) . . ?
H11 O11 H11 108(4) 2_545 . ?
H121 O12 H122 96(4) . . ?
H131 O13 H132 111(5) . . ?
H141 O14 H142 114(5) . . ?

loop_
_geom_bond_atom_site_label_1
_geom_bond_atom_site_label_2
_geom_bond_distance
_geom_bond_site_symmetry_2
_geom_bond_publ_flag
Cu1 O5 1.9399(18) . ?
Cu1 O3 1.9518(18) . ?
Cu1 O1 1.9897(17) 2 ?
Cu1 N1 2.047(2) . ?
Cu1 O7 2.3776(7) . ?
Cu1 O1 2.4392(17) . ?
Cu2 O6 1.9711(18) . ?
Cu2 O6 1.9711(18) 2 ?
Cu2 O9 1.982(2) . ?
Cu2 O9 1.982(2) 2 ?
Cu2 O8 2.159(3) . ?
N1 C6 1.470(3) . ?
N1 C4 1.490(3) . ?
N1 C1 1.506(3) . ?
C1 C2 1.514(4) . ?
C1 H1A 0.9900 . ?
C1 H1B 0.9900 . ?
C2 C3 1.525(4) . ?
C2 H2A 0.9900 . ?
C2 H2B 0.9900 . ?
C3 O2 1.246(3) . ?
C3 O1 1.269(3) . ?
O1 Cu1 1.9896(17) 2 ?
C4 C5 1.523(4) . ?
C4 H4A 0.9900 . ?
C4 H4B 0.9900 . ?
C5 O4 1.235(3) . ?
C5 O3 1.272(3) . ?
C6 C7 1.396(4) . ?
C6 C11 1.400(4) . ?
C7 C8 1.385(4) . ?
C7 H7A 0.9500 . ?
C8 C9 1.382(4) . ?
C8 H8A 0.9500 . ?
C9 C10 1.382(4) . ?
C9 H9 0.9500 . ?
C10 C11 1.395(4) . ?
C10 H10 0.9500 . ?
C11 C12 1.496(3) . ?
C12 O5 1.259(3) . ?
C12 O6 1.266(3) . ?
O7 H7 0.82(3) 2_565 ?
O7 Cu1 2.3776(7) 2_565 ?
O7 H7 0.82(3) . ?
O8 H8 0.74(3) 2 ?
O8 H8 0.74(3) . ?
O9 H91 0.80(3) . ?
O9 H92 0.70(3) . ?
O11 H11 0.80(2) 2_545 ?
O11 H11 0.80(2) . ?
O12 H121 0.81(3) . ?
O12 H122 0.87(3) . ?
O13 H131 0.85(3) . ?
O13 H132 0.90(3) . ?
O14 H141 0.79(3) . ?
O14 H142 0.83(3) . ?

loop_
_geom_hbond_atom_site_label_D
_geom_hbond_atom_site_label_H
_geom_hbond_atom_site_label_A
_geom_hbond_distance_DH
_geom_hbond_distance_HA
_geom_hbond_distance_DA
_geom_hbond_angle_DHA
_geom_hbond_site_symmetry_A
O7 H7 O2 0.82(3) 1.92(3) 2.678(2) 154(3) 1_565
O8 H8 O3 0.74(3) 2.09(3) 2.825(3) 171(5) 1_554
O9 H91 O2 0.80(3) 1.95(3) 2.742(3) 171(4) .
O9 H92 O11 0.70(3) 2.00(3) 2.694(2) 167(4) .
O11 H11 O4 0.80(2) 1.93(2) 2.691(3) 158(3) 2_554
O12 H121 O13 0.81(3) 1.94(4) 2.735(4) 164(5) 3_546
O12 H122 O14 0.87(3) 2.15(3) 3.013(4) 171(5) 3_547
O13 H131 O6 0.85(3) 2.15(4) 2.963(3) 161(5) .
O13 H132 O14 0.90(3) 2.10(3) 2.968(4) 161(5) 1_544
O14 H141 O12 0.79(3) 1.98(3) 2.770(4) 176(5) 1_565
O14 H142 O4 0.83(3) 2.06(3) 2.859(3) 162(5) .
